data_4509416
loop_
_publ_author_name
'Dong, Bao-xia'
'Xu, Qiang'

_publ_section_title
;
 Structural Investigation of Flexible
 1,4-Bis(1,2,4-triazol-1-ylmethyl)benzene Ligand in Keggin-Based
 Polyoxometalate Frameworks
;
_journal_issue 6
_journal_name_full 'Crystal Growth &amp; Design'
_journal_page_first 2776
_journal_paper_doi 10.1021/cg9000076
_journal_volume 9
_journal_year 2009
_chemical_formula_sum 'C48 H49 Mo12 N24 O40.5 Si Zn2'
_chemical_formula_weight 2920.25
_chemical_name_systematic
; 
 ? 
;
_space_group_IT_number 2
_symmetry_cell_setting triclinic
_symmetry_space_group_name_Hall '-P 1'
_symmetry_space_group_name_H-M 'P -1'
_atom_sites_solution_hydrogens geom
_atom_sites_solution_primary direct
_atom_sites_solution_secondary difmap
_audit_creation_method SHELXL-97
_cell_angle_alpha 72.26(3)
_cell_angle_beta 64.37(3)
_cell_angle_gamma 89.20(3)
_cell_formula_units_Z 1
_cell_length_a 12.400(3)
_cell_length_b 13.400(3)
_cell_length_c 14.120(3)
_cell_measurement_temperature 293(2)
_cell_measurement_theta_max 25.0
_cell_measurement_theta_min 3.01
_cell_volume 1995.7(11)
_computing_cell_refinement 'Bruker XSCANS'
_computing_data_collection 'Bruker XSCANS'
_computing_data_reduction 'Bruker SHELXTL'
_computing_molecular_graphics 'Bruker SHELXTL'
_computing_publication_material 'Bruker SHELXTL'
_computing_structure_refinement 'SHELXL-97 (Sheldrick, 1997)'
_computing_structure_solution 'SHELXS-97 (Sheldrick, 1990)'
_diffrn_ambient_temperature 293(2)
_diffrn_measured_fraction_theta_full 0.995
_diffrn_measured_fraction_theta_max 0.995
_diffrn_measurement_device_type 'Bruker P4'
_diffrn_measurement_method '\w scans'
_diffrn_radiation_monochromator graphite
_diffrn_radiation_source 'fine-focus sealed tube'
_diffrn_radiation_type MoK\a
_diffrn_radiation_wavelength 0.71073
_diffrn_reflns_av_R_equivalents 0.0332
_diffrn_reflns_av_sigmaI/netI 0.0452
_diffrn_reflns_limit_h_max 14
_diffrn_reflns_limit_h_min -14
_diffrn_reflns_limit_k_max 15
_diffrn_reflns_limit_k_min -15
_diffrn_reflns_limit_l_max 16
_diffrn_reflns_limit_l_min -16
_diffrn_reflns_number 15608
_diffrn_reflns_theta_full 25.00
_diffrn_reflns_theta_max 25.00
_diffrn_reflns_theta_min 3.01
_diffrn_standards_decay_% none
_diffrn_standards_interval_count none
_diffrn_standards_interval_time none
_diffrn_standards_number none
_exptl_absorpt_coefficient_mu 2.525
_exptl_absorpt_correction_type none
_exptl_absorpt_process_details none
_exptl_crystal_colour yellow
_exptl_crystal_density_diffrn 2.429
_exptl_crystal_density_method 'not measured'
_exptl_crystal_description block
_exptl_crystal_F_000 1415
_exptl_crystal_size_max 0.32
_exptl_crystal_size_mid 0.26
_exptl_crystal_size_min 0.23
_refine_diff_density_max 2.349
_refine_diff_density_min -1.086
_refine_diff_density_rms 0.208
_refine_ls_extinction_method none
_refine_ls_goodness_of_fit_ref 0.977
_refine_ls_hydrogen_treatment constr
_refine_ls_matrix_type full
_refine_ls_number_parameters 593
_refine_ls_number_reflns 6996
_refine_ls_number_restraints 0
_refine_ls_restrained_S_all 0.977
_refine_ls_R_factor_all 0.0831
_refine_ls_R_factor_gt 0.0724
_refine_ls_shift/su_max 0.000
_refine_ls_shift/su_mean 0.000
_refine_ls_structure_factor_coef Fsqd
_refine_ls_weighting_details 'calc w=1/[\s^2^(Fo^2^)+(0.0000P)^2^+84.8235P] where P=(Fo^2^+2Fc^2^)/3'
_refine_ls_weighting_scheme calc
_refine_ls_wR_factor_gt 0.1574
_refine_ls_wR_factor_ref 0.1659
_reflns_number_gt 6082
_reflns_number_total 7033
_reflns_threshold_expression >2sigma(I)
_cod_data_source_file cg9000076sup1.cif
_cod_data_source_block 4
_cod_depositor_comments
;
The following automatic conversions were performed:

'_symmetry_cell_setting' value 'Triclinic' changed to 'triclinic'
according to /home/saulius/struct/CIF-dictionaries/cif_core.dic
dictionary named 'cif_core.dic' version 2.4.2 from 2011-04-26.

Automatic conversion script
Id: cif_fix_values 1891 2012-01-12 08:04:46Z andrius 
;
_cod_original_sg_symbol_H-M P-1
_cod_original_formula_sum 'C48 H49 Mo12 N24 O40.50 Si Zn2'
_cod_database_code 4509416

loop_
_symmetry_equiv_pos_as_xyz
'x, y, z'
'-x, -y, -z'

loop_
_atom_site_label
_atom_site_type_symbol
_atom_site_fract_x
_atom_site_fract_y
_atom_site_fract_z
_atom_site_U_iso_or_equiv
_atom_site_adp_type
_atom_site_occupancy
_atom_site_symmetry_multiplicity
_atom_site_calc_flag
_atom_site_refinement_flags
Mo1 Mo 0.76356(9) 0.13216(9) 0.25775(9) 0.0325(3) Uani 1 1 d .
Mo2 Mo 0.45650(11) -0.27609(8) 0.60761(9) 0.0336(3) Uani 1 1 d .
Mo3 Mo 0.73911(10) -0.14193(9) 0.39326(10) 0.0347(3) Uani 1 1 d .
Mo4 Mo 0.64201(10) -0.12920(9) 0.66261(9) 0.0366(3) Uani 1 1 d .
Mo5 Mo 0.72236(10) 0.14465(9) 0.51665(11) 0.0362(3) Uani 1 1 d .
Mo6 Mo 0.56208(11) -0.04849(9) 0.25219(9) 0.0360(3) Uani 1 1 d .
Zn1 Zn 0.72030(17) -0.35193(13) 1.07534(15) 0.0474(4) Uani 1 1 d .
Si1 Si 0.5000 0.0000 0.5000 0.0283(10) Uani 1 2 d S
N1 N 0.8464(12) -0.4166(10) 1.1205(12) 0.056(4) Uani 1 1 d .
N2 N 0.9418(10) -0.5126(10) 1.2023(10) 0.047(3) Uani 1 1 d .
N3 N 1.0332(12) -0.4531(12) 1.0982(11) 0.062(4) Uani 1 1 d .
N4 N 0.4035(11) -0.4182(9) 1.3613(9) 0.040(3) Uani 1 1 d .
N5 N 0.4820(14) -0.3915(11) 1.3981(12) 0.059(4) Uani 1 1 d .
N6 N 0.5738(12) -0.3636(9) 1.2164(10) 0.046(3) Uani 1 1 d .
N7 N 0.6806(10) -0.4560(9) 1.0125(9) 0.040(3) Uani 1 1 d .
N8 N 0.6356(11) -0.5330(9) 0.9114(9) 0.042(3) Uani 1 1 d .
N9 N 0.6268(11) -0.6068(9) 1.0056(9) 0.041(3) Uani 1 1 d .
N10 N 0.9157(15) -0.1391(15) 0.7696(17) 0.085(5) Uani 1 1 d .
N11 N 0.8586(12) -0.0643(11) 0.8153(12) 0.060(4) Uani 1 1 d .
N12 N 0.7880(13) -0.2186(11) 0.9448(15) 0.078(5) Uani 1 1 d .
C1 C 0.9711(14) -0.3974(14) 1.0502(13) 0.059(5) Uani 1 1 d .
H1A H 1.0061 -0.3505 0.9775 0.071 Uiso 1 1 calc R
C2 C 0.8375(13) -0.4872(12) 1.2075(13) 0.049(4) Uani 1 1 d .
H2A H 0.7640 -0.5182 1.2691 0.059 Uiso 1 1 calc R
C3 C 0.9728(14) -0.5931(11) 1.2779(14) 0.052(4) Uani 1 1 d .
H3A H 1.0138 -0.6425 1.2410 0.063 Uiso 1 1 calc R
H3B H 0.8988 -0.6319 1.3420 0.063 Uiso 1 1 calc R
C4 C 1.0514(12) -0.5522(11) 1.3179(11) 0.040(3) Uani 1 1 d .
C5 C 1.1183(15) -0.6223(12) 1.3548(13) 0.052(4) Uani 1 1 d .
H5A H 1.1138 -0.6909 1.3531 0.062 Uiso 1 1 calc R
C6 C 1.1915(15) -0.5919(12) 1.3940(13) 0.052(4) Uani 1 1 d .
H6A H 1.2342 -0.6409 1.4206 0.063 Uiso 1 1 calc R
C7 C 1.2030(14) -0.4884(12) 1.3948(12) 0.046(3) Uani 1 1 d .
C8 C 1.1336(15) -0.4178(12) 1.3585(14) 0.055(4) Uani 1 1 d .
H8A H 1.1367 -0.3492 1.3604 0.066 Uiso 1 1 calc R
C9 C 1.0605(13) -0.4511(11) 1.3198(13) 0.048(4) Uani 1 1 d .
H9A H 1.0160 -0.4034 1.2942 0.057 Uiso 1 1 calc R
C10 C 1.2785(15) -0.4578(14) 1.4435(13) 0.055(4) Uani 1 1 d .
H10A H 1.2436 -0.4037 1.4757 0.066 Uiso 1 1 calc R
H10B H 1.2767 -0.5190 1.5029 0.066 Uiso 1 1 calc R
C11 C 0.5852(17) -0.3609(12) 1.3061(15) 0.055(4) Uani 1 1 d .
H11A H 0.6578 -0.3398 1.3037 0.067 Uiso 1 1 calc R
C12 C 0.4611(13) -0.4015(10) 1.2537(12) 0.039(3) Uani 1 1 d .
H12A H 0.4271 -0.4147 1.2108 0.047 Uiso 1 1 calc R
C13 C 0.6503(15) -0.5591(11) 1.0664(12) 0.048(4) Uani 1 1 d .
H13A H 0.6460 -0.5933 1.1362 0.058 Uiso 1 1 calc R
C14 C 0.6676(12) -0.4451(11) 0.9202(11) 0.040(3) Uani 1 1 d .
H14A H 0.6805 -0.3795 0.8665 0.048 Uiso 1 1 calc R
C15 C 0.5861(15) -0.7175(11) 1.0369(13) 0.051(4) Uani 1 1 d .
H15A H 0.5051 -0.7247 1.0438 0.061 Uiso 1 1 calc R
H15B H 0.5815 -0.7538 1.1097 0.061 Uiso 1 1 calc R
C16 C 0.6637(13) -0.7717(11) 0.9580(11) 0.042(3) Uani 1 1 d .
C17 C 0.7830(14) -0.7729(14) 0.9347(13) 0.054(4) Uani 1 1 d .
H17A H 0.8165 -0.7343 0.9625 0.064 Uiso 1 1 calc R
C18 C 0.8524(15) -0.8289(14) 0.8724(16) 0.066(5) Uani 1 1 d .
H18A H 0.9326 -0.8301 0.8590 0.080 Uiso 1 1 calc R
C19 C 0.8045(13) -0.8854(11) 0.8278(13) 0.049(4) Uani 1 1 d .
C20 C 0.6845(15) -0.8848(14) 0.8560(15) 0.060(4) Uani 1 1 d .
H20A H 0.6493 -0.9261 0.8317 0.072 Uiso 1 1 calc R
C21 C 0.6141(13) -0.8282(12) 0.9168(13) 0.047(4) Uani 1 1 d .
H21A H 0.5337 -0.8274 0.9307 0.056 Uiso 1 1 calc R
C22 C 0.8807(15) -0.9508(13) 0.7607(15) 0.066(5) Uani 1 1 d .
H22A H 0.8690 -0.9362 0.6944 0.079 Uiso 1 1 calc R
H22B H 0.9648 -0.9270 0.7365 0.079 Uiso 1 1 calc R
C23 C 0.8729(14) -0.2328(13) 0.8459(14) 0.052(4) Uani 1 1 d .
H23A H 0.8947 -0.2970 0.8364 0.062 Uiso 1 1 calc R
C24 C 0.7817(15) -0.1231(13) 0.9188(13) 0.056(4) Uani 1 1 d .
H24A H 0.7263 -0.0936 0.9686 0.067 Uiso 1 1 calc R
O1 O 0.8917(9) 0.1869(10) 0.1482(9) 0.069(4) Uani 1 1 d .
O2 O 0.5785(11) 0.1353(8) 0.6569(11) 0.088(5) Uani 1 1 d .
O3 O 0.7489(11) -0.1454(12) 0.5187(9) 0.087(5) Uani 1 1 d .
O4 O 0.5401(10) -0.2397(13) 0.6881(9) 0.090(5) Uani 1 1 d .
O5 O 0.6782(13) 0.2400(13) 0.2701(12) 0.094(5) Uani 1 1 d .
O6 O 0.5336(11) -0.0712(8) 0.7558(12) 0.100(6) Uani 1 1 d .
O7 O 0.3640(13) -0.2569(12) 0.5371(10) 0.088(5) Uani 1 1 d .
O8 O 0.8168(9) 0.2190(8) 0.5298(9) 0.052(3) Uani 1 1 d .
O9 O 0.8135(14) -0.0094(8) 0.3096(13) 0.086(5) Uani 1 1 d .
O10 O 0.7405(11) 0.0121(8) 0.5815(11) 0.091(5) Uani 1 1 d .
O11 O 0.8043(13) 0.1471(11) 0.3750(10) 0.082(5) Uani 1 1 d .
O12 O 0.6875(13) 0.0730(8) 0.2009(12) 0.080(4) Uani 1 1 d .
O13 O 0.5942(10) -0.0617(7) 0.1311(7) 0.047(2) Uani 1 1 d .
O14 O 0.6566(13) -0.1330(8) 0.3003(12) 0.083(5) Uani 1 1 d .
O15 O 0.8418(8) -0.2169(8) 0.3423(9) 0.052(3) Uani 1 1 d .
O16 O 0.4295(10) -0.4063(7) 0.6741(8) 0.048(3) Uani 1 1 d .
O17 O 0.7150(9) -0.1873(8) 0.7344(8) 0.050(3) Uani 1 1 d .
O18 O 0.6026(11) -0.2625(12) 0.4915(9) 0.092(5) Uani 1 1 d .
O19 O 0.4420(14) -0.0142(13) 0.4204(14) 0.030(4) Uani 0.50 1 d P
O20 O 0.6080(14) -0.0095(12) 0.3877(12) 0.029(4) Uani 0.50 1 d P
O21 O 0.6016(13) 0.1048(11) 0.4352(13) 0.024(3) Uani 0.50 1 d P
O22 O 0.4375(13) 0.1061(11) 0.4687(11) 0.022(3) Uani 0.50 1 d P
O1W O 1.0000 0.0000 0.5000 0.16(2) Uiso 0.50 2 d SP

loop_
_atom_site_aniso_label
_atom_site_aniso_U_11
_atom_site_aniso_U_22
_atom_site_aniso_U_33
_atom_site_aniso_U_23
_atom_site_aniso_U_13
_atom_site_aniso_U_12
Mo1 0.0254(5) 0.0342(6) 0.0262(5) 0.0010(4) -0.0085(4) -0.0005(4)
Mo2 0.0499(7) 0.0180(5) 0.0314(6) -0.0012(4) -0.0215(5) -0.0017(5)
Mo3 0.0277(6) 0.0365(6) 0.0439(7) -0.0183(5) -0.0164(5) 0.0111(5)
Mo4 0.0298(6) 0.0394(6) 0.0344(6) 0.0057(5) -0.0207(5) 0.0016(5)
Mo5 0.0297(6) 0.0291(6) 0.0556(7) -0.0152(5) -0.0235(5) 0.0011(5)
Mo6 0.0509(7) 0.0300(6) 0.0252(6) -0.0082(4) -0.0162(5) 0.0066(5)
Zn1 0.0588(11) 0.0404(9) 0.0535(11) -0.0151(8) -0.0351(9) 0.0126(8)
Si1 0.028(2) 0.024(2) 0.029(2) -0.0038(19) -0.012(2) 0.0029(19)
N1 0.055(8) 0.043(7) 0.070(9) 0.005(7) -0.042(7) -0.011(6)
N2 0.035(6) 0.047(7) 0.048(7) 0.004(6) -0.021(6) -0.012(5)
N3 0.046(7) 0.078(10) 0.047(8) 0.004(7) -0.024(6) -0.019(7)
N4 0.053(7) 0.037(6) 0.041(7) -0.019(5) -0.027(6) 0.015(5)
N5 0.080(10) 0.063(9) 0.062(9) -0.033(7) -0.047(9) 0.017(8)
N6 0.060(8) 0.039(7) 0.056(8) -0.022(6) -0.038(7) 0.011(6)
N7 0.051(7) 0.038(6) 0.042(7) -0.012(5) -0.032(6) 0.006(5)
N8 0.050(7) 0.045(7) 0.031(6) -0.011(5) -0.021(5) 0.000(6)
N9 0.058(7) 0.032(6) 0.031(6) -0.005(5) -0.022(6) -0.003(5)
N10 0.069(11) 0.098(14) 0.128(16) -0.067(13) -0.059(11) 0.035(10)
N11 0.050(8) 0.045(8) 0.072(10) -0.016(7) -0.017(7) 0.007(6)
N12 0.045(8) 0.039(8) 0.116(14) -0.011(8) -0.017(9) 0.010(6)
C1 0.045(9) 0.077(12) 0.043(9) 0.003(8) -0.023(7) -0.016(8)
C2 0.038(8) 0.055(9) 0.051(9) -0.007(8) -0.023(7) -0.006(7)
C3 0.052(9) 0.033(8) 0.061(10) 0.007(7) -0.031(8) -0.002(7)
C4 0.030(7) 0.040(8) 0.042(8) -0.007(6) -0.015(6) 0.004(6)
C5 0.072(11) 0.037(8) 0.061(10) -0.019(7) -0.042(9) 0.020(7)
C6 0.070(10) 0.040(8) 0.057(10) -0.011(7) -0.041(9) 0.021(8)
C7 0.058(9) 0.047(9) 0.043(8) -0.018(7) -0.029(7) 0.021(7)
C8 0.063(10) 0.040(8) 0.066(11) -0.019(8) -0.033(9) 0.017(8)
C9 0.047(8) 0.035(8) 0.064(10) -0.013(7) -0.029(8) 0.020(7)
C10 0.064(10) 0.062(10) 0.047(9) -0.021(8) -0.031(8) 0.001(8)
C11 0.076(12) 0.049(9) 0.073(12) -0.029(9) -0.056(10) 0.008(8)
C12 0.055(9) 0.030(7) 0.049(8) -0.018(6) -0.035(7) 0.014(6)
C13 0.080(11) 0.037(8) 0.040(8) -0.004(6) -0.042(8) -0.002(7)
C14 0.045(8) 0.037(7) 0.032(7) -0.002(6) -0.018(6) 0.005(6)
C15 0.067(10) 0.032(8) 0.049(9) -0.014(7) -0.021(8) 0.001(7)
C16 0.054(9) 0.041(8) 0.028(7) -0.001(6) -0.021(6) -0.007(7)
C17 0.053(9) 0.071(11) 0.048(9) -0.025(8) -0.027(8) -0.007(8)
C18 0.044(9) 0.065(11) 0.081(13) 0.000(10) -0.037(9) -0.009(8)
C19 0.042(8) 0.030(7) 0.060(10) 0.000(7) -0.019(7) 0.003(6)
C20 0.058(10) 0.062(11) 0.085(13) -0.035(10) -0.047(10) 0.011(8)
C21 0.042(8) 0.052(9) 0.062(10) -0.024(8) -0.034(8) 0.005(7)
C22 0.052(10) 0.045(9) 0.074(12) -0.017(8) -0.007(9) 0.015(8)
C23 0.051(9) 0.045(9) 0.061(10) -0.019(8) -0.026(8) 0.008(7)
C24 0.054(10) 0.055(10) 0.042(9) 0.005(7) -0.020(8) -0.018(8)
O1 0.027(5) 0.092(9) 0.044(6) 0.025(6) -0.008(5) -0.003(5)
O2 0.060(7) 0.023(5) 0.093(9) 0.012(6) 0.022(7) 0.014(5)
O3 0.065(8) 0.126(12) 0.042(6) -0.032(7) 0.004(6) -0.059(8)
O4 0.053(7) 0.163(14) 0.035(6) -0.046(7) 0.007(5) -0.059(8)
O5 0.117(11) 0.150(14) 0.101(10) -0.098(10) -0.092(10) 0.105(11)
O6 0.058(7) 0.020(5) 0.120(11) 0.013(6) 0.026(7) 0.012(5)
O7 0.119(11) 0.144(13) 0.078(9) -0.090(9) -0.078(9) 0.114(10)
O8 0.043(6) 0.051(6) 0.076(7) -0.032(6) -0.032(6) 0.001(5)
O9 0.141(12) 0.032(6) 0.145(13) -0.013(7) -0.128(12) 0.016(7)
O10 0.066(8) 0.027(6) 0.082(9) 0.005(6) 0.037(7) 0.006(5)
O11 0.117(11) 0.117(11) 0.070(8) -0.067(8) -0.072(8) 0.095(9)
O12 0.118(11) 0.032(6) 0.123(11) 0.008(6) -0.105(10) -0.007(6)
O13 0.075(7) 0.034(5) 0.030(5) -0.008(4) -0.022(5) 0.006(5)
O14 0.125(11) 0.029(5) 0.138(12) 0.000(6) -0.116(11) 0.003(6)
O15 0.033(5) 0.042(6) 0.076(7) -0.027(5) -0.015(5) 0.013(4)
O16 0.073(7) 0.024(5) 0.035(5) -0.006(4) -0.018(5) 0.003(5)
O17 0.040(5) 0.059(7) 0.046(6) -0.001(5) -0.025(5) 0.008(5)
O18 0.067(8) 0.144(13) 0.043(7) -0.023(7) -0.009(6) -0.072(8)
O19 0.021(8) 0.034(9) 0.039(10) -0.012(8) -0.016(7) 0.010(7)
O20 0.024(8) 0.029(9) 0.019(8) -0.009(7) 0.003(7) 0.009(7)
O21 0.029(8) 0.012(7) 0.031(8) -0.003(6) -0.016(7) 0.006(6)
O22 0.020(7) 0.021(8) 0.015(7) 0.002(6) -0.004(6) 0.005(6)

loop_
_atom_type_symbol
_atom_type_description
_atom_type_scat_dispersion_real
_atom_type_scat_dispersion_imag
_atom_type_scat_source
C C 0.0033 0.0016 'International Tables Vol C Tables 4.2.6.8 and 6.1.1.4'
H H 0.0000 0.0000 'International Tables Vol C Tables 4.2.6.8 and 6.1.1.4'
N N 0.0061 0.0033 'International Tables Vol C Tables 4.2.6.8 and 6.1.1.4'
O O 0.0106 0.0060 'International Tables Vol C Tables 4.2.6.8 and 6.1.1.4'
Si Si 0.0817 0.0704 'International Tables Vol C Tables 4.2.6.8 and 6.1.1.4'
Zn Zn 0.2839 1.4301 'International Tables Vol C Tables 4.2.6.8 and 6.1.1.4'
Mo Mo -1.6832 0.6857 'International Tables Vol C Tables 4.2.6.8 and 6.1.1.4'

loop_
_geom_angle_atom_site_label_1
_geom_angle_atom_site_label_2
_geom_angle_atom_site_label_3
_geom_angle
_geom_angle_site_symmetry_1
_geom_angle_site_symmetry_3
O1 Mo1 O5 103.6(7) . .
O1 Mo1 O12 101.6(7) . .
O5 Mo1 O12 97.1(6) . .
O1 Mo1 O11 99.3(6) . .
O5 Mo1 O11 88.9(5) . .
O12 Mo1 O11 156.2(6) . .
O1 Mo1 O9 97.5(6) . .
O5 Mo1 O9 156.8(7) . .
O12 Mo1 O9 88.0(5) . .
O11 Mo1 O9 78.1(5) . .
O1 Mo1 O21 157.8(6) . .
O5 Mo1 O21 64.9(6) . .
O12 Mo1 O21 98.7(6) . .
O11 Mo1 O21 63.0(6) . .
O9 Mo1 O21 91.9(6) . .
O1 Mo1 O20 154.8(6) . .
O5 Mo1 O20 99.1(7) . .
O12 Mo1 O20 64.4(6) . .
O11 Mo1 O20 92.0(6) . .
O9 Mo1 O20 62.7(6) . .
O21 Mo1 O20 45.8(5) . .
O16 Mo2 O7 103.4(6) . .
O16 Mo2 O18 101.7(6) . .
O7 Mo2 O18 99.7(6) . .
O16 Mo2 O4 96.3(6) . .
O7 Mo2 O4 156.5(6) . .
O18 Mo2 O4 88.5(5) . .
O16 Mo2 O5 95.7(6) . 2_656
O7 Mo2 O5 87.5(5) . 2_656
O18 Mo2 O5 159.0(7) . 2_656
O4 Mo2 O5 77.8(5) . 2_656
O16 Mo2 O22 155.9(5) . 2_656
O7 Mo2 O22 99.5(6) . 2_656
O18 Mo2 O22 66.9(6) . 2_656
O4 Mo2 O22 63.4(6) . 2_656
O5 Mo2 O22 92.5(6) 2_656 2_656
O16 Mo2 O21 153.7(5) . 2_656
O7 Mo2 O21 64.2(6) . 2_656
O18 Mo2 O21 103.3(7) . 2_656
O4 Mo2 O21 92.5(6) . 2_656
O5 Mo2 O21 62.0(6) 2_656 2_656
O22 Mo2 O21 47.1(5) 2_656 2_656
O15 Mo3 O9 103.7(6) . .
O15 Mo3 O3 102.8(7) . .
O9 Mo3 O3 97.8(6) . .
O15 Mo3 O14 98.7(6) . .
O9 Mo3 O14 89.3(5) . .
O3 Mo3 O14 155.0(6) . .
O15 Mo3 O18 95.4(6) . .
O9 Mo3 O18 158.8(7) . .
O3 Mo3 O18 86.7(5) . .
O14 Mo3 O18 78.6(5) . .
O15 Mo3 O22 154.8(5) . 2_656
O9 Mo3 O22 99.9(6) . 2_656
O3 Mo3 O22 65.1(6) . 2_656
O14 Mo3 O22 90.1(6) . 2_656
O18 Mo3 O22 63.1(6) . 2_656
O15 Mo3 O20 156.3(5) . .
O9 Mo3 O20 64.6(6) . .
O3 Mo3 O20 99.4(7) . .
O14 Mo3 O20 62.1(6) . .
O18 Mo3 O20 94.2(6) . .
O22 Mo3 O20 46.4(5) 2_656 .
O17 Mo4 O6 101.8(7) . .
O17 Mo4 O4 101.4(6) . .
O6 Mo4 O4 97.1(6) . .
O17 Mo4 O3 99.0(6) . .
O6 Mo4 O3 156.9(7) . .
O4 Mo4 O3 88.4(5) . .
O17 Mo4 O10 100.1(6) . .
O6 Mo4 O10 87.6(5) . .
O4 Mo4 O10 156.6(7) . .
O3 Mo4 O10 79.0(5) . .
O17 Mo4 O22 155.9(5) . 2_656
O6 Mo4 O22 99.3(7) . 2_656
O4 Mo4 O22 64.4(6) . 2_656
O3 Mo4 O22 63.0(5) . 2_656
O10 Mo4 O22 92.2(6) . 2_656
O17 Mo4 O19 155.8(6) . 2_656
O6 Mo4 O19 64.0(6) . 2_656
O4 Mo4 O19 99.9(7) . 2_656
O3 Mo4 O19 93.0(6) . 2_656
O10 Mo4 O19 61.6(6) . 2_656
O22 Mo4 O19 47.3(5) 2_656 2_656
O8 Mo5 O11 103.0(6) . .
O8 Mo5 O10 103.7(7) . .
O11 Mo5 O10 96.9(6) . .
O8 Mo5 O2 97.3(6) . .
O11 Mo5 O2 156.7(7) . .
O10 Mo5 O2 89.1(4) . .
O8 Mo5 O7 98.8(6) . 2_656
O11 Mo5 O7 87.3(5) . 2_656
O10 Mo5 O7 155.5(7) . 2_656
O2 Mo5 O7 78.4(5) . 2_656
O8 Mo5 O19 155.8(6) . 2_656
O11 Mo5 O19 99.6(7) . 2_656
O10 Mo5 O19 64.7(6) . 2_656
O2 Mo5 O19 62.8(6) . 2_656
O7 Mo5 O19 90.8(6) 2_656 2_656
O8 Mo5 O21 155.8(5) . .
O11 Mo5 O21 64.5(6) . .
O10 Mo5 O21 98.5(6) . .
O2 Mo5 O21 92.4(6) . .
O7 Mo5 O21 61.5(5) 2_656 .
O19 Mo5 O21 46.2(5) 2_656 .
O13 Mo6 O2 102.4(6) . 2_656
O13 Mo6 O14 103.5(6) . .
O2 Mo6 O14 96.8(6) 2_656 .
O13 Mo6 O6 99.2(6) . 2_656
O2 Mo6 O6 87.9(5) 2_656 2_656
O14 Mo6 O6 155.1(7) . 2_656
O13 Mo6 O12 98.9(5) . .
O2 Mo6 O12 156.6(7) 2_656 .
O14 Mo6 O12 87.4(5) . .
O6 Mo6 O12 79.2(5) 2_656 .
O13 Mo6 O19 156.4(5) . .
O2 Mo6 O19 64.6(6) 2_656 .
O14 Mo6 O19 97.7(6) . .
O6 Mo6 O19 62.4(6) 2_656 .
O12 Mo6 O19 92.1(6) . .
O13 Mo6 O20 155.2(5) . .
O2 Mo6 O20 100.2(6) 2_656 .
O14 Mo6 O20 63.4(6) . .
O6 Mo6 O20 91.7(7) 2_656 .
O12 Mo6 O20 61.2(5) . .
O19 Mo6 O20 46.8(5) . .
N12 Zn1 N6 123.1(6) . .
N12 Zn1 N1 112.8(6) . .
N6 Zn1 N1 106.2(5) . .
N12 Zn1 N7 103.2(6) . .
N6 Zn1 N7 106.5(5) . .
N1 Zn1 N7 103.0(5) . .
O20 Si1 O20 180.0(9) 2_656 .
O20 Si1 O19 71.8(8) 2_656 2_656
O20 Si1 O19 108.2(8) . 2_656
O20 Si1 O19 108.2(8) 2_656 .
O20 Si1 O19 71.8(8) . .
O19 Si1 O19 180.0(12) 2_656 .
O20 Si1 O21 111.0(8) 2_656 .
O20 Si1 O21 69.0(8) . .
O19 Si1 O21 69.8(8) 2_656 .
O19 Si1 O21 110.2(8) . .
O20 Si1 O21 69.0(8) 2_656 2_656
O20 Si1 O21 111.0(8) . 2_656
O19 Si1 O21 110.2(8) 2_656 2_656
O19 Si1 O21 69.8(8) . 2_656
O21 Si1 O21 180.0(10) . 2_656
O20 Si1 O22 109.5(7) 2_656 2_656
O20 Si1 O22 70.5(7) . 2_656
O19 Si1 O22 72.1(8) 2_656 2_656
O19 Si1 O22 107.9(8) . 2_656
O21 Si1 O22 109.9(7) . 2_656
O21 Si1 O22 70.1(7) 2_656 2_656
O20 Si1 O22 70.5(7) 2_656 .
O20 Si1 O22 109.5(7) . .
O19 Si1 O22 107.9(8) 2_656 .
O19 Si1 O22 72.1(8) . .
O21 Si1 O22 70.1(7) . .
O21 Si1 O22 109.9(7) 2_656 .
O22 Si1 O22 180.0(9) 2_656 .
C2 N1 C1 103.2(13) . .
C2 N1 Zn1 131.8(11) . .
C1 N1 Zn1 124.7(10) . .
C2 N2 N3 108.7(12) . .
C2 N2 C3 131.8(13) . .
N3 N2 C3 119.2(12) . .
C1 N3 N2 102.0(12) . .
C12 N4 N5 109.8(12) . .
C12 N4 C10 132.7(12) . 1_455
N5 N4 C10 117.5(12) . 1_455
C11 N5 N4 102.5(12) . .
C12 N6 C11 105.6(13) . .
C12 N6 Zn1 131.6(10) . .
C11 N6 Zn1 120.2(11) . .
C13 N7 C14 102.6(11) . .
C13 N7 Zn1 123.5(9) . .
C14 N7 Zn1 133.7(9) . .
C14 N8 N9 102.6(10) . .
C13 N9 N8 109.4(11) . .
C13 N9 C15 127.0(12) . .
N8 N9 C15 123.3(11) . .
C23 N10 N11 108.6(17) . .
C24 N11 N10 102.6(15) . .
C24 N11 C22 130.6(15) . 1_565
N10 N11 C22 126.8(15) . 1_565
C24 N12 C23 104.7(16) . .
C24 N12 Zn1 141.4(15) . .
C23 N12 Zn1 114.0(11) . .
N3 C1 N1 112.7(13) . .
N3 C1 H1A 123.7 . .
N1 C1 H1A 123.7 . .
N1 C2 N2 113.4(14) . .
N1 C2 H2A 123.3 . .
N2 C2 H2A 123.3 . .
N2 C3 C4 114.9(12) . .
N2 C3 H3A 108.5 . .
C4 C3 H3A 108.5 . .
N2 C3 H3B 108.5 . .
C4 C3 H3B 108.5 . .
H3A C3 H3B 107.5 . .
C9 C4 C5 118.8(13) . .
C9 C4 C3 124.4(13) . .
C5 C4 C3 116.8(13) . .
C6 C5 C4 120.6(14) . .
C6 C5 H5A 119.7 . .
C4 C5 H5A 119.7 . .
C5 C6 C7 121.2(13) . .
C5 C6 H6A 119.4 . .
C7 C6 H6A 119.4 . .
C8 C7 C6 117.9(14) . .
C8 C7 C10 121.3(14) . .
C6 C7 C10 120.5(13) . .
C9 C8 C7 119.4(14) . .
C9 C8 H8A 120.3 . .
C7 C8 H8A 120.3 . .
C4 C9 C8 122.1(13) . .
C4 C9 H9A 119.0 . .
C8 C9 H9A 119.0 . .
N4 C10 C7 112.7(12) 1_655 .
N4 C10 H10A 109.1 1_655 .
C7 C10 H10A 109.1 . .
N4 C10 H10B 109.1 1_655 .
C7 C10 H10B 109.1 . .
H10A C10 H10B 107.8 . .
N6 C11 N5 112.6(14) . .
N6 C11 H11A 123.7 . .
N5 C11 H11A 123.7 . .
N6 C12 N4 109.4(12) . .
N6 C12 H12A 125.3 . .
N4 C12 H12A 125.3 . .
N7 C13 N9 110.0(12) . .
N7 C13 H13A 125.0 . .
N9 C13 H13A 125.0 . .
N8 C14 N7 115.3(12) . .
N8 C14 H14A 122.3 . .
N7 C14 H14A 122.3 . .
N9 C15 C16 115.1(12) . .
N9 C15 H15A 108.5 . .
C16 C15 H15A 108.5 . .
N9 C15 H15B 108.5 . .
C16 C15 H15B 108.5 . .
H15A C15 H15B 107.5 . .
C17 C16 C21 119.6(15) . .
C17 C16 C15 119.6(13) . .
C21 C16 C15 120.5(14) . .
C18 C17 C16 121.1(14) . .
C18 C17 H17A 119.5 . .
C16 C17 H17A 119.5 . .
C17 C18 C19 120.3(15) . .
C17 C18 H18A 119.8 . .
C19 C18 H18A 119.8 . .
C20 C19 C18 116.5(16) . .
C20 C19 C22 122.7(16) . .
C18 C19 C22 120.6(15) . .
C21 C20 C19 123.9(15) . .
C21 C20 H20A 118.1 . .
C19 C20 H20A 118.1 . .
C20 C21 C16 118.4(14) . .
C20 C21 H21A 120.8 . .
C16 C21 H21A 120.8 . .
N11 C22 C19 116.9(14) 1_545 .
N11 C22 H22A 108.1 1_545 .
C19 C22 H22A 108.1 . .
N11 C22 H22B 108.1 1_545 .
C19 C22 H22B 108.1 . .
H22A C22 H22B 107.3 . .
N10 C23 N12 107.7(15) . .
N10 C23 H23A 126.2 . .
N12 C23 H23A 126.2 . .
N12 C24 N11 116.2(18) . .
N12 C24 H24A 121.9 . .
N11 C24 H24A 121.9 . .
Mo6 O2 Mo5 136.6(8) 2_656 .
Mo3 O3 Mo4 137.0(8) . .
Mo4 O4 Mo2 135.7(8) . .
Mo1 O5 Mo2 136.6(9) . 2_656
Mo4 O6 Mo6 138.3(9) . 2_656
Mo2 O7 Mo5 138.6(8) . 2_656
Mo3 O9 Mo1 136.6(8) . .
Mo5 O10 Mo4 138.0(8) . .
Mo5 O11 Mo1 136.6(8) . .
Mo1 O12 Mo6 138.6(7) . .
Mo6 O14 Mo3 139.2(7) . .
Mo2 O18 Mo3 133.5(9) . .
Si1 O19 Mo5 122.8(9) . 2_656
Si1 O19 Mo6 121.1(8) . .
Mo5 O19 Mo6 95.7(6) 2_656 .
Si1 O19 Mo4 120.1(8) . 2_656
Mo5 O19 Mo4 95.3(5) 2_656 2_656
Mo6 O19 Mo4 95.2(6) . 2_656
Si1 O20 Mo1 122.4(8) . .
Si1 O20 Mo3 121.6(8) . .
Mo1 O20 Mo3 95.8(5) . .
Si1 O20 Mo6 119.9(8) . .
Mo1 O20 Mo6 95.7(5) . .
Mo3 O20 Mo6 94.9(5) . .
Si1 O21 Mo1 122.2(8) . .
Si1 O21 Mo2 120.2(8) . 2_656
Mo1 O21 Mo2 96.1(5) . 2_656
Si1 O21 Mo5 120.8(8) . .
Mo1 O21 Mo5 95.7(5) . .
Mo2 O21 Mo5 95.5(5) 2_656 .
Si1 O22 Mo2 122.0(7) . 2_656
Si1 O22 Mo3 121.0(7) . 2_656
Mo2 O22 Mo3 96.5(5) 2_656 2_656
Si1 O22 Mo4 120.0(8) . 2_656
Mo2 O22 Mo4 96.2(5) 2_656 2_656
Mo3 O22 Mo4 94.9(5) 2_656 2_656

loop_
_geom_bond_atom_site_label_1
_geom_bond_atom_site_label_2
_geom_bond_distance
_geom_bond_site_symmetry_2
Mo1 O1 1.634(9) .
Mo1 O5 1.787(11) .
Mo1 O12 1.796(11) .
Mo1 O11 1.992(11) .
Mo1 O9 2.007(10) .
Mo1 O21 2.356(15) .
Mo1 O20 2.368(15) .
Mo2 O16 1.669(9) .
Mo2 O7 1.787(11) .
Mo2 O18 1.806(12) .
Mo2 O4 1.993(10) .
Mo2 O5 1.998(12) 2_656
Mo2 O22 2.332(15) 2_656
Mo2 O21 2.375(14) 2_656
Mo3 O15 1.661(9) .
Mo3 O9 1.796(12) .
Mo3 O3 1.814(12) .
Mo3 O14 1.962(10) .
Mo3 O18 2.020(11) .
Mo3 O22 2.381(14) 2_656
Mo3 O20 2.397(15) .
Mo4 O17 1.657(9) .
Mo4 O6 1.790(12) .
Mo4 O4 1.804(11) .
Mo4 O3 1.966(12) .
Mo4 O10 1.980(11) .
Mo4 O22 2.393(15) 2_656
Mo4 O19 2.405(16) 2_656
Mo5 O8 1.653(9) .
Mo5 O11 1.799(11) .
Mo5 O10 1.795(11) .
Mo5 O2 1.980(11) .
Mo5 O7 1.987(11) 2_656
Mo5 O19 2.363(16) 2_656
Mo5 O21 2.395(15) .
Mo6 O13 1.645(9) .
Mo6 O2 1.803(11) 2_656
Mo6 O14 1.817(11) .
Mo6 O6 1.987(11) 2_656
Mo6 O12 1.993(11) .
Mo6 O19 2.378(16) .
Mo6 O20 2.412(17) .
Zn1 N12 1.998(15) .
Zn1 N6 1.995(13) .
Zn1 N1 2.023(12) .
Zn1 N7 2.031(11) .
Si1 O20 1.614(14) 2_656
Si1 O20 1.614(14) .
Si1 O19 1.628(16) 2_656
Si1 O19 1.628(16) .
Si1 O21 1.633(14) .
Si1 O21 1.633(14) 2_656
Si1 O22 1.644(14) 2_656
Si1 O22 1.644(14) .
N1 C2 1.261(18) .
N1 C1 1.40(2) .
N2 C2 1.310(18) .
N2 N3 1.397(16) .
N2 C3 1.447(17) .
N3 C1 1.32(2) .
N4 C12 1.314(17) .
N4 N5 1.381(16) .
N4 C10 1.457(19) 1_455
N5 C11 1.32(2) .
N6 C12 1.307(18) .
N6 C11 1.345(18) .
N7 C13 1.326(17) .
N7 C14 1.345(16) .
N8 C14 1.307(17) .
N8 N9 1.355(15) .
N9 C13 1.336(17) .
N9 C15 1.442(17) .
N10 C23 1.31(2) .
N10 N11 1.38(2) .
N11 C24 1.334(19) .
N11 C22 1.45(2) 1_565
N12 C24 1.23(2) .
N12 C23 1.41(2) .
C1 H1A 0.9300 .
C2 H2A 0.9300 .
C3 C4 1.50(2) .
C3 H3A 0.9700 .
C3 H3B 0.9700 .
C4 C9 1.37(2) .
C4 C5 1.376(19) .
C5 C6 1.37(2) .
C5 H5A 0.9300 .
C6 C7 1.40(2) .
C6 H6A 0.9300 .
C7 C8 1.40(2) .
C7 C10 1.50(2) .
C8 C9 1.38(2) .
C8 H8A 0.9300 .
C9 H9A 0.9300 .
C10 N4 1.457(19) 1_655
C10 H10A 0.9700 .
C10 H10B 0.9700 .
C11 H11A 0.9300 .
C12 H12A 0.9300 .
C13 H13A 0.9300 .
C14 H14A 0.9300 .
C15 C16 1.50(2) .
C15 H15A 0.9700 .
C15 H15B 0.9700 .
C16 C17 1.37(2) .
C16 C21 1.370(18) .
C17 C18 1.34(2) .
C17 H17A 0.9300 .
C18 C19 1.40(2) .
C18 H18A 0.9300 .
C19 C20 1.36(2) .
C19 C22 1.51(2) .
C20 C21 1.34(2) .
C20 H20A 0.9300 .
C21 H21A 0.9300 .
C22 N11 1.45(2) 1_545
C22 H22A 0.9700 .
C22 H22B 0.9700 .
C23 H23A 0.9300 .
C24 H24A 0.9300 .
O2 Mo6 1.803(11) 2_656
O5 Mo2 1.998(12) 2_656
O6 Mo6 1.987(11) 2_656
O7 Mo5 1.987(11) 2_656
O19 Mo5 2.363(16) 2_656
O19 Mo4 2.405(16) 2_656
O21 Mo2 2.375(14) 2_656
O22 Mo2 2.332(15) 2_656
O22 Mo3 2.381(14) 2_656
O22 Mo4 2.393(15) 2_656
